data_4332472
loop_
_publ_author_name
'Kalyvas, Harris'
'Coucouvanis, Dimitri'

_publ_section_title
;
 Synthesis and Reactivity of a New Octanuclear Iron&#x2212;Sulfur Nitrosyl
 Cluster
;
_journal_issue 21
_journal_name_full 'Inorganic Chemistry'
_journal_page_first 8462
_journal_page_last 8464
_journal_paper_doi 10.1021/ic060417r
_journal_volume 45
_journal_year 2006
_chemical_formula_sum 'C39 H91 Fe8 K4 N21 O21 S6'
_chemical_formula_weight 1985.89
_space_group_IT_number 2
_symmetry_cell_setting triclinic
_symmetry_Int_Tables_number 2
_symmetry_space_group_name_Hall '-P 1'
_symmetry_space_group_name_H-M 'P -1'
_atom_sites_solution_hydrogens geom
_atom_sites_solution_primary direct
_atom_sites_solution_secondary difmap
_audit_creation_method SHELXL-97
_cell_angle_alpha 88.52
_cell_angle_beta 85.21
_cell_angle_gamma 68.15
_cell_formula_units_Z 2
_cell_length_a 12.121
_cell_length_b 15.585
_cell_length_c 22.218
_cell_measurement_temperature 123(2)
_cell_volume 3881.926
_computing_structure_refinement 'SHELXL-97 (Sheldrick, 1997)'
_computing_structure_solution 'SHELXS-97 (Sheldrick, 1990)'
_diffrn_ambient_temperature 123(2)
_diffrn_measured_fraction_theta_full 0.995
_diffrn_measured_fraction_theta_max 0.995
_diffrn_radiation_monochromator graphite
_diffrn_radiation_probe x-ray
_diffrn_radiation_type MoK\a
_diffrn_radiation_wavelength 0.71073
_diffrn_reflns_av_R_equivalents 0.0491
_diffrn_reflns_av_sigmaI/netI 0.0440
_diffrn_reflns_limit_h_max 16
_diffrn_reflns_limit_h_min -16
_diffrn_reflns_limit_k_max 20
_diffrn_reflns_limit_k_min -20
_diffrn_reflns_limit_l_max 29
_diffrn_reflns_limit_l_min -29
_diffrn_reflns_number 85250
_diffrn_reflns_theta_full 28.33
_diffrn_reflns_theta_max 28.33
_diffrn_reflns_theta_min 1.84
_diffrn_source 'fine-focus sealed tube'
_exptl_absorpt_coefficient_mu 1.902
_exptl_crystal_density_diffrn 1.699
_exptl_crystal_density_method 'not measured'
_exptl_crystal_F_000 2040
_exptl_crystal_size_max 0.40
_exptl_crystal_size_mid 0.20
_exptl_crystal_size_min 0.18
_refine_diff_density_max 1.052
_refine_diff_density_min -2.389
_refine_diff_density_rms 0.163
_refine_ls_extinction_method none
_refine_ls_goodness_of_fit_ref 1.027
_refine_ls_hydrogen_treatment constr
_refine_ls_matrix_type full
_refine_ls_number_parameters 931
_refine_ls_number_reflns 19256
_refine_ls_number_restraints 0
_refine_ls_restrained_S_all 1.027
_refine_ls_R_factor_all 0.0917
_refine_ls_R_factor_gt 0.0546
_refine_ls_shift/su_max 0.003
_refine_ls_shift/su_mean 0.000
_refine_ls_structure_factor_coef Fsqd
_refine_ls_weighting_details 'calc w=1/[\s^2^(Fo^2^)+(0.1000P)^2^+19.9090P] where P=(Fo^2^+2Fc^2^)/3'
_refine_ls_weighting_scheme calc
_refine_ls_wR_factor_gt 0.1726
_refine_ls_wR_factor_ref 0.2008
_reflns_number_gt 12851
_reflns_number_total 19256
_reflns_threshold_expression >2sigma(I)
_cod_data_source_file ic060417rsup3.cif
_cod_data_source_block pm1
_cod_original_cell_volume 3882.0
_cod_database_code 4332472

loop_
_symmetry_equiv_pos_as_xyz
'x, y, z'
'-x, -y, -z'

loop_
_atom_site_label
_atom_site_type_symbol
_atom_site_fract_x
_atom_site_fract_y
_atom_site_fract_z
_atom_site_U_iso_or_equiv
_atom_site_adp_type
_atom_site_occupancy
_atom_site_symmetry_multiplicity
_atom_site_calc_flag
_atom_site_refinement_flags
Fe1 Fe 0.22370(6) 0.94122(4) 0.70870(3) 0.01646(15) Uani 1 1 d .
Fe5 Fe 0.18928(6) 0.69173(5) 0.81669(3) 0.01759(15) Uani 1 1 d .
Fe6 Fe 0.24866(6) 0.68987(5) 0.69970(3) 0.01776(15) Uani 1 1 d .
Fe3 Fe 0.01347(6) 0.85888(4) 0.80793(3) 0.01625(15) Uani 1 1 d .
Fe2 Fe 0.16502(6) 0.94267(4) 0.82754(3) 0.01583(15) Uani 1 1 d .
Fe7 Fe 0.39706(6) 0.77580(5) 0.71929(3) 0.01721(15) Uani 1 1 d .
Fe8 Fe 0.34315(6) 0.77572(5) 0.83680(3) 0.01778(15) Uani 1 1 d .
Fe4 Fe 0.06857(6) 0.85833(5) 0.68997(3) 0.01761(15) Uani 1 1 d .
K1 K 0.16361(18) 0.81380(13) 0.26297(9) 0.0608(5) Uani 1 1 d .
K2 K 0.36325(17) 0.48193(13) 0.52626(9) 0.0603(5) Uani 1 1 d .
K4 K 0.43543(18) 0.73986(12) 0.19847(9) 0.0593(4) Uani 1 1 d .
K3 K 0.23399(17) 0.65295(13) 0.16399(9) 0.0595(4) Uani 1 1 d .
S4 S 0.37572(11) 0.65715(8) 0.77312(6) 0.0211(2) Uani 1 1 d .
S3 S 0.35143(11) 0.89763(8) 0.78192(5) 0.0199(2) Uani 1 1 d .
S1 S 0.15291(11) 0.81681(8) 0.87640(5) 0.0189(2) Uani 1 1 d .
S6 S 0.25908(11) 0.81518(8) 0.65013(6) 0.0220(3) Uani 1 1 d .
S5 S 0.06022(11) 0.73678(8) 0.74444(6) 0.0209(2) Uani 1 1 d .
O17 O 0.2335(3) 0.8081(2) 0.15817(15) 0.0198(7) Uani 1 1 d .
O9 O 0.3172(3) 0.8669(2) 0.27165(17) 0.0268(8) Uani 1 1 d .
O13 O 0.0876(4) 0.8271(3) 0.35994(18) 0.0345(9) Uani 1 1 d .
O14 O 0.0520(3) 0.7353(3) 0.22354(17) 0.0265(8) Uani 1 1 d .
O20 O 0.3142(3) 0.6682(2) 0.26100(16) 0.0218(7) Uani 1 1 d .
O6 O 0.3328(4) 0.5213(3) 0.63101(18) 0.0321(9) Uani 1 1 d .
O2 O 0.0996(4) 1.0984(3) 0.90795(18) 0.0321(9) Uani 1 1 d .
O5 O 0.1572(4) 0.5323(3) 0.86958(19) 0.0345(9) Uani 1 1 d .
O1 O 0.2576(4) 1.0885(3) 0.63903(19) 0.0354(9) Uani 1 1 d .
O8 O 0.5238(4) 0.7239(4) 0.9208(2) 0.0489(12) Uani 1 1 d .
O10 O 0.3666(4) 0.3400(3) 0.49650(19) 0.0314(9) Uani 1 1 d .
O21 O 0.4475(3) 0.6143(3) 0.13641(19) 0.0324(9) Uani 1 1 d .
O19 O 0.2722(5) 0.5046(3) 0.1877(2) 0.0515(13) Uani 1 1 d .
O18 O 0.1525(4) 0.6674(3) 0.07362(18) 0.0352(9) Uani 1 1 d .
O16 O 0.5009(4) 0.8313(3) 0.1329(2) 0.0413(10) Uani 1 1 d .
O11 O 0.5776(4) 0.4072(2) 0.5211(2) 0.0331(9) Uani 1 1 d .
O4 O -0.1219(4) 0.9288(3) 0.61231(19) 0.0432(11) Uani 1 1 d .
O15 O 0.5969(4) 0.6739(3) 0.2580(2) 0.0396(10) Uani 1 1 d .
O12 O 0.1635(4) 0.5716(3) 0.5198(2) 0.0448(11) Uani 1 1 d .
N1 N -0.1238(4) 0.8887(3) 0.84192(19) 0.0205(8) Uani 1 1 d .
N2 N 0.1708(4) 0.6015(3) 0.85187(19) 0.0221(9) Uani 1 1 d .
N3 N 0.5352(4) 0.7495(3) 0.6870(2) 0.0227(9) Uani 1 1 d .
N4 N 0.4428(4) 0.7473(3) 0.8880(2) 0.0254(9) Uani 1 1 d .
N5 N 0.2429(4) 1.0260(3) 0.66683(19) 0.0209(8) Uani 1 1 d .
N6 N 0.1308(4) 1.0319(3) 0.87546(19) 0.0203(8) Uani 1 1 d .
N7 N -0.0355(4) 0.8930(3) 0.63996(19) 0.0245(9) Uani 1 1 d .
N8 N 0.2163(4) 0.8783(3) 0.06633(18) 0.0186(8) Uani 1 1 d .
N9 N 0.2904(4) 0.5966(3) 0.65585(19) 0.0227(9) Uani 1 1 d .
N10 N -0.0300(4) 0.8974(3) 0.44306(19) 0.0264(10) Uani 1 1 d .
N11 N 0.3622(4) 0.9937(3) 0.2849(2) 0.0215(9) Uani 1 1 d .
N12 N 0.3230(4) 0.5562(3) 0.33005(19) 0.0229(9) Uani 1 1 d .
N13 N 0.5549(4) 0.9405(3) 0.0835(2) 0.0317(10) Uani 1 1 d .
N14 N 0.4356(4) 0.1860(3) 0.4761(2) 0.0267(9) Uani 1 1 d .
N15 N 0.5895(4) 0.5261(3) 0.0662(2) 0.0295(10) Uani 1 1 d .
N16 N 0.6311(4) 0.2610(3) 0.5583(2) 0.0285(10) Uani 1 1 d .
N17 N 0.0142(4) 0.6928(3) 0.00585(19) 0.0214(9) Uani 1 1 d .
N18 N 0.7839(5) 0.5985(3) 0.2868(2) 0.0345(11) Uani 1 1 d .
C1 C 0.5031(5) 0.5396(4) 0.1097(2) 0.0283(11) Uani 1 1 d .
H1 H 0.4824 0.4894 0.1212 0.034 Uiso 1 1 calc R
C2 C 0.1842(4) 0.8735(3) 0.1240(2) 0.0179(9) Uani 1 1 d .
H2 H 0.1194 0.9230 0.1407 0.021 Uiso 1 1 calc R
C3 C -0.0616(5) 0.7550(4) -0.0368(2) 0.0261(11) Uani 1 1 d .
H3A H -0.0569 0.8149 -0.0340 0.039 Uiso 1 1 calc R
H3B H -0.1426 0.7601 -0.0275 0.039 Uiso 1 1 calc R
H3C H -0.0353 0.7311 -0.0770 0.039 Uiso 1 1 calc R
C4 C 0.3921(5) 0.4674(4) 0.3555(3) 0.0316(12) Uani 1 1 d .
H4A H 0.4662 0.4399 0.3314 0.047 Uiso 1 1 calc R
H4B H 0.3480 0.4274 0.3558 0.047 Uiso 1 1 calc R
H4C H 0.4078 0.4762 0.3961 0.047 Uiso 1 1 calc R
C5 C 0.5452(6) 0.2884(4) 0.6123(3) 0.0370(14) Uani 1 1 d .
H5A H 0.5159 0.3543 0.6172 0.055 Uiso 1 1 calc R
H5B H 0.5842 0.2593 0.6474 0.055 Uiso 1 1 calc R
H5C H 0.4797 0.2694 0.6072 0.055 Uiso 1 1 calc R
C6 C 0.3175(5) 0.8057(4) 0.0353(2) 0.0259(11) Uani 1 1 d .
H6A H 0.3817 0.8273 0.0268 0.039 Uiso 1 1 calc R
H6B H 0.2942 0.7901 -0.0019 0.039 Uiso 1 1 calc R
H6C H 0.3432 0.7521 0.0605 0.039 Uiso 1 1 calc R
C7 C -0.1080(5) 0.6930(4) 0.1572(3) 0.0316(12) Uani 1 1 d .
H7A H -0.1141 0.7184 0.1172 0.047 Uiso 1 1 calc R
H7B H -0.1616 0.6607 0.1640 0.047 Uiso 1 1 calc R
H7C H -0.0278 0.6508 0.1613 0.047 Uiso 1 1 calc R
C8 C 0.0864(5) 0.7169(4) 0.0375(2) 0.0247(11) Uani 1 1 d .
H8 H 0.0866 0.7761 0.0318 0.030 Uiso 1 1 calc R
C9 C 0.6481(6) 0.4356(5) 0.0370(3) 0.0405(15) Uani 1 1 d .
H9A H 0.6094 0.3948 0.0521 0.061 Uiso 1 1 calc R
H9B H 0.7304 0.4104 0.0456 0.061 Uiso 1 1 calc R
H9C H 0.6430 0.4421 -0.0059 0.061 Uiso 1 1 calc R
C10 C 0.6384(5) 0.3223(4) 0.5181(3) 0.0337(13) Uani 1 1 d .
H10 H 0.6930 0.3010 0.4847 0.040 Uiso 1 1 calc R
C11 C 0.1547(5) 0.9592(4) 0.0311(2) 0.0288(12) Uani 1 1 d .
H11A H 0.0872 1.0004 0.0551 0.043 Uiso 1 1 calc R
H11B H 0.1281 0.9404 -0.0041 0.043 Uiso 1 1 calc R
H11C H 0.2081 0.9901 0.0188 0.043 Uiso 1 1 calc R
C12 C -0.1237(5) 0.9811(4) 0.4679(2) 0.0301(12) Uani 1 1 d .
H12A H -0.1366 1.0302 0.4391 0.045 Uiso 1 1 calc R
H12B H -0.1001 0.9983 0.5045 0.045 Uiso 1 1 calc R
H12C H -0.1961 0.9699 0.4764 0.045 Uiso 1 1 calc R
C13 C 0.0113(6) 0.6008(4) 0.0105(3) 0.0310(12) Uani 1 1 d .
H13A H 0.0651 0.5658 0.0394 0.046 Uiso 1 1 calc R
H13B H 0.0352 0.5706 -0.0282 0.046 Uiso 1 1 calc R
H13C H -0.0681 0.6049 0.0233 0.046 Uiso 1 1 calc R
C14 C 0.8921(6) 0.5162(5) 0.2832(4) 0.0469(16) Uani 1 1 d .
H14A H 0.8873 0.4751 0.2529 0.070 Uiso 1 1 calc R
H14B H 0.9011 0.4857 0.3216 0.070 Uiso 1 1 calc R
H14C H 0.9595 0.5333 0.2726 0.070 Uiso 1 1 calc R
C15 C 0.5104(6) 0.1094(4) 0.4376(3) 0.0363(13) Uani 1 1 d .
H15A H 0.5611 0.1294 0.4100 0.054 Uiso 1 1 calc R
H15B H 0.4612 0.0878 0.4154 0.054 Uiso 1 1 calc R
H15C H 0.5586 0.0602 0.4620 0.054 Uiso 1 1 calc R
C16 C 0.3240(6) 1.0934(4) 0.2856(3) 0.0379(14) Uani 1 1 d .
H16A H 0.2476 1.1201 0.2694 0.057 Uiso 1 1 calc R
H16B H 0.3810 1.1116 0.2615 0.057 Uiso 1 1 calc R
H16C H 0.3179 1.1146 0.3264 0.057 Uiso 1 1 calc R
C17 C 0.4309(5) 0.2726(4) 0.4665(2) 0.0273(11) Uani 1 1 d .
H17 H 0.4801 0.2821 0.4348 0.033 Uiso 1 1 calc R
C18 C 0.4902(5) 0.9108(5) 0.1248(3) 0.0331(13) Uani 1 1 d .
H18 H 0.4321 0.9554 0.1492 0.040 Uiso 1 1 calc R
C19 C 0.5476(6) 1.0355(4) 0.0802(3) 0.0417(15) Uani 1 1 d .
H19A H 0.4770 1.0744 0.1034 0.063 Uiso 1 1 calc R
H19B H 0.5444 1.0552 0.0389 0.063 Uiso 1 1 calc R
H19C H 0.6165 1.0399 0.0962 0.063 Uiso 1 1 calc R
C20 C 0.7778(7) 0.6682(5) 0.3314(3) 0.0434(15) Uani 1 1 d .
H20A H 0.7108 0.7241 0.3253 0.065 Uiso 1 1 calc R
H20B H 0.8498 0.6808 0.3269 0.065 Uiso 1 1 calc R
H20C H 0.7688 0.6455 0.3714 0.065 Uiso 1 1 calc R
C21 C 0.3610(6) 0.1649(4) 0.5243(3) 0.0418(15) Uani 1 1 d .
H21A H 0.3228 0.2183 0.5498 0.063 Uiso 1 1 calc R
H21B H 0.4095 0.1144 0.5477 0.063 Uiso 1 1 calc R
H21C H 0.3016 0.1482 0.5072 0.063 Uiso 1 1 calc R
C22 C 0.2033(6) 0.6033(5) 0.3566(4) 0.056(2) Uani 1 1 d .
H22A H 0.1766 0.6676 0.3461 0.083 Uiso 1 1 calc R
H22B H 0.2022 0.5973 0.3997 0.083 Uiso 1 1 calc R
H22C H 0.1513 0.5765 0.3416 0.083 Uiso 1 1 calc R
C23 C 0.6495(5) 0.8736(5) 0.0452(3) 0.0411(15) Uani 1 1 d .
H23A H 0.7256 0.8697 0.0571 0.062 Uiso 1 1 calc R
H23B H 0.6422 0.8930 0.0038 0.062 Uiso 1 1 calc R
H23C H 0.6432 0.8142 0.0493 0.062 Uiso 1 1 calc R
C24 C 0.6298(6) 0.6001(5) 0.0475(3) 0.0479(18) Uani 1 1 d .
H24A H 0.5859 0.6542 0.0716 0.072 Uiso 1 1 calc R
H24B H 0.6169 0.6138 0.0057 0.072 Uiso 1 1 calc R
H24C H 0.7132 0.5813 0.0529 0.072 Uiso 1 1 calc R
C25 C 0.0027(8) 0.8164(5) 0.4803(3) 0.058(2) Uani 1 1 d .
H25A H -0.0639 0.7973 0.4875 0.087 Uiso 1 1 calc R
H25B H 0.0255 0.8302 0.5182 0.087 Uiso 1 1 calc R
H25C H 0.0685 0.7675 0.4602 0.087 Uiso 1 1 calc R
S2 S 0.03793(10) 0.97675(8) 0.75415(5) 0.0166(2) Uani 1 1 d .
N19 N 0.2348(4) 0.3748(3) 0.1745(2) 0.0278(10) Uani 1 1 d .
C26 C 0.2922(5) 0.9513(4) 0.2709(2) 0.0237(10) Uani 1 1 d .
H26 H 0.2172 0.9881 0.2593 0.028 Uiso 1 1 calc R
C27 C 0.3672(4) 0.5923(3) 0.2842(2) 0.0208(10) Uani 1 1 d .
H27 H 0.4440 0.5581 0.2680 0.025 Uiso 1 1 calc R
C28 C 0.2915(6) 0.4227(4) 0.1955(3) 0.0360(14) Uani 1 1 d .
H28 H 0.3536 0.3908 0.2192 0.043 Uiso 1 1 calc R
C29 C 0.6913(6) 0.6071(4) 0.2562(3) 0.0355(13) Uani 1 1 d .
H29 H 0.6986 0.5581 0.2310 0.043 Uiso 1 1 calc R
C30 C 0.0148(5) 0.8959(4) 0.3862(2) 0.0244(10) Uani 1 1 d .
H30 H -0.0109 0.9510 0.3648 0.029 Uiso 1 1 calc R
C31 C 0.0879(5) 0.6172(4) 0.5587(3) 0.0343(13) Uani 1 1 d .
H31 H 0.1156 0.6390 0.5905 0.041 Uiso 1 1 calc R
C32 C 0.4788(5) 0.9424(4) 0.3053(3) 0.0397(15) Uani 1 1 d .
H32A H 0.4747 0.9449 0.3486 0.060 Uiso 1 1 calc R
H32B H 0.5343 0.9690 0.2886 0.060 Uiso 1 1 calc R
H32C H 0.5047 0.8792 0.2923 0.060 Uiso 1 1 calc R
O7 O 0.6364(3) 0.7315(3) 0.6674(2) 0.0343(9) Uani 1 1 d .
O3 O -0.2243(3) 0.9137(3) 0.8653(2) 0.0343(9) Uani 1 1 d .
N20 N -0.1388(4) 0.7667(3) 0.2009(2) 0.0239(9) Uani 1 1 d .
C33 C -0.0563(5) 0.7830(4) 0.2287(2) 0.0247(11) Uani 1 1 d .
H33 H -0.0813 0.8343 0.2542 0.030 Uiso 1 1 calc R
C34 C -0.2618(5) 0.8316(4) 0.2068(3) 0.0313(12) Uani 1 1 d .
H34A H -0.2721 0.8740 0.2393 0.047 Uiso 1 1 calc R
H34B H -0.3139 0.7983 0.2152 0.047 Uiso 1 1 calc R
H34C H -0.2805 0.8652 0.1698 0.047 Uiso 1 1 calc R
C35 C 0.6981(6) 0.1636(4) 0.5507(4) 0.0462(17) Uani 1 1 d .
H35A H 0.7562 0.1536 0.5169 0.069 Uiso 1 1 calc R
H35B H 0.6450 0.1327 0.5436 0.069 Uiso 1 1 calc R
H35C H 0.7378 0.1394 0.5866 0.069 Uiso 1 1 calc R
C36 C 0.2651(7) 0.2780(4) 0.1853(4) 0.0495(18) Uani 1 1 d .
H36A H 0.3254 0.2574 0.2135 0.074 Uiso 1 1 calc R
H36B H 0.2946 0.2445 0.1480 0.074 Uiso 1 1 calc R
H36C H 0.1955 0.2674 0.2017 0.074 Uiso 1 1 calc R
C37 C 0.1409(11) 0.4177(6) 0.1346(6) 0.108(5) Uani 1 1 d .
H37A H 0.1157 0.4837 0.1373 0.162 Uiso 1 1 calc R
H37B H 0.0745 0.3998 0.1463 0.162 Uiso 1 1 calc R
H37C H 0.1701 0.3980 0.0938 0.162 Uiso 1 1 calc R
N21 N -0.0274(5) 0.6385(4) 0.5604(4) 0.071(2) Uani 1 1 d .
C38 C -0.1070(8) 0.6927(6) 0.6089(6) 0.098(4) Uani 1 1 d .
H38A H -0.0615 0.7058 0.6383 0.147 Uiso 1 1 calc R
H38B H -0.1523 0.6587 0.6276 0.147 Uiso 1 1 calc R
H38C H -0.1602 0.7496 0.5932 0.147 Uiso 1 1 calc R
C39 C -0.0765(10) 0.6160(7) 0.5039(8) 0.132(7) Uani 1 1 d .
H39A H -0.1141 0.6719 0.4820 0.197 Uiso 1 1 calc R
H39B H -0.1339 0.5886 0.5157 0.197 Uiso 1 1 calc R
H39C H -0.0123 0.5736 0.4786 0.197 Uiso 1 1 calc R

loop_
_atom_site_aniso_label
_atom_site_aniso_U_11
_atom_site_aniso_U_22
_atom_site_aniso_U_33
_atom_site_aniso_U_23
_atom_site_aniso_U_13
_atom_site_aniso_U_12
Fe1 0.0156(3) 0.0165(3) 0.0156(3) 0.0019(2) 0.0006(3) -0.0045(3)
Fe5 0.0163(3) 0.0159(3) 0.0181(3) 0.0033(2) -0.0001(3) -0.0035(3)
Fe6 0.0166(3) 0.0165(3) 0.0179(3) 0.0007(2) 0.0001(3) -0.0038(3)
Fe3 0.0142(3) 0.0155(3) 0.0169(3) 0.0029(2) 0.0001(3) -0.0035(2)
Fe2 0.0146(3) 0.0161(3) 0.0148(3) 0.0015(2) 0.0000(2) -0.0037(2)
Fe7 0.0150(3) 0.0166(3) 0.0175(3) 0.0005(2) 0.0012(3) -0.0035(3)
Fe8 0.0158(3) 0.0177(3) 0.0170(3) 0.0025(3) -0.0011(3) -0.0031(3)
Fe4 0.0181(3) 0.0171(3) 0.0155(3) 0.0019(2) -0.0005(3) -0.0044(3)
K1 0.0645(11) 0.0624(11) 0.0570(11) -0.0016(8) -0.0019(9) -0.0259(9)
K2 0.0595(11) 0.0564(10) 0.0642(11) -0.0018(8) -0.0029(9) -0.0210(8)
K4 0.0710(12) 0.0520(10) 0.0583(11) 0.0049(8) -0.0119(9) -0.0258(9)
K3 0.0599(11) 0.0552(10) 0.0631(11) 0.0008(8) -0.0071(9) -0.0207(8)
S4 0.0187(6) 0.0187(5) 0.0224(6) 0.0022(4) 0.0001(5) -0.0034(4)
S3 0.0183(6) 0.0201(5) 0.0198(6) 0.0013(4) -0.0003(4) -0.0058(4)
S1 0.0179(6) 0.0191(5) 0.0175(6) 0.0038(4) -0.0006(4) -0.0048(4)
S6 0.0218(6) 0.0217(6) 0.0203(6) 0.0013(5) 0.0003(5) -0.0059(5)
S5 0.0188(6) 0.0193(5) 0.0232(6) 0.0025(4) -0.0007(5) -0.0056(4)
O17 0.0210(17) 0.0188(16) 0.0178(17) 0.0021(13) -0.0028(13) -0.0053(13)
O9 0.030(2) 0.0206(17) 0.032(2) -0.0041(15) -0.0036(16) -0.0117(15)
O13 0.039(2) 0.030(2) 0.025(2) -0.0013(16) 0.0088(17) -0.0043(18)
O14 0.0195(18) 0.0311(19) 0.029(2) -0.0023(15) -0.0005(15) -0.0093(15)
O20 0.0230(18) 0.0221(17) 0.0201(17) 0.0065(13) -0.0038(14) -0.0080(14)
O6 0.034(2) 0.0226(18) 0.034(2) -0.0065(16) 0.0016(17) -0.0051(16)
O2 0.036(2) 0.0252(19) 0.032(2) -0.0100(16) 0.0044(17) -0.0084(17)
O5 0.044(2) 0.029(2) 0.036(2) 0.0086(17) -0.0046(19) -0.0202(18)
O1 0.042(2) 0.037(2) 0.034(2) 0.0160(18) -0.0060(19) -0.0236(19)
O8 0.029(2) 0.075(3) 0.033(2) 0.005(2) -0.0128(19) -0.005(2)
O10 0.033(2) 0.0246(19) 0.037(2) -0.0020(16) -0.0044(18) -0.0106(16)
O21 0.026(2) 0.027(2) 0.037(2) -0.0002(17) 0.0053(17) -0.0032(16)
O19 0.073(4) 0.024(2) 0.062(3) 0.001(2) -0.010(3) -0.022(2)
O18 0.029(2) 0.049(2) 0.024(2) -0.0082(18) -0.0031(17) -0.0089(19)
O16 0.034(2) 0.046(3) 0.049(3) 0.007(2) -0.006(2) -0.021(2)
O11 0.030(2) 0.0188(18) 0.049(3) 0.0029(17) -0.0049(18) -0.0068(16)
O4 0.034(2) 0.060(3) 0.030(2) 0.010(2) -0.0147(19) -0.009(2)
O15 0.043(3) 0.040(2) 0.036(2) 0.0028(19) -0.002(2) -0.016(2)
O12 0.030(2) 0.048(3) 0.051(3) -0.003(2) -0.009(2) -0.006(2)
N1 0.020(2) 0.0188(19) 0.022(2) 0.0033(16) -0.0020(17) -0.0061(16)
N2 0.022(2) 0.022(2) 0.020(2) 0.0027(16) -0.0025(17) -0.0070(17)
N3 0.022(2) 0.0188(19) 0.027(2) -0.0015(17) 0.0000(18) -0.0079(17)
N4 0.020(2) 0.032(2) 0.020(2) 0.0032(18) -0.0020(17) -0.0047(18)
N5 0.016(2) 0.025(2) 0.020(2) 0.0014(16) 0.0009(16) -0.0066(16)
N6 0.016(2) 0.023(2) 0.019(2) 0.0019(16) 0.0012(16) -0.0048(16)
N7 0.029(2) 0.023(2) 0.019(2) 0.0013(17) -0.0011(18) -0.0075(18)
N8 0.021(2) 0.0169(18) 0.0165(19) 0.0026(15) 0.0004(16) -0.0067(16)
N9 0.020(2) 0.024(2) 0.021(2) 0.0005(17) -0.0034(17) -0.0052(17)
N10 0.032(2) 0.020(2) 0.019(2) 0.0015(16) 0.0070(18) -0.0025(18)
N11 0.019(2) 0.020(2) 0.027(2) 0.0000(17) -0.0021(17) -0.0078(16)
N12 0.026(2) 0.0163(19) 0.022(2) 0.0049(16) 0.0017(17) -0.0032(16)
N13 0.027(2) 0.039(3) 0.028(2) -0.002(2) -0.006(2) -0.010(2)
N14 0.032(2) 0.025(2) 0.025(2) 0.0010(18) 0.0007(19) -0.0129(19)
N15 0.022(2) 0.032(2) 0.026(2) 0.0056(19) -0.0013(18) -0.0012(19)
N16 0.029(2) 0.021(2) 0.033(3) -0.0011(18) -0.006(2) -0.0058(18)
N17 0.030(2) 0.0191(19) 0.018(2) 0.0021(16) -0.0027(17) -0.0124(17)
N18 0.038(3) 0.033(3) 0.031(3) 0.003(2) 0.005(2) -0.013(2)
C1 0.024(3) 0.030(3) 0.027(3) 0.006(2) -0.001(2) -0.007(2)
C2 0.017(2) 0.015(2) 0.020(2) 0.0002(17) -0.0020(18) -0.0052(17)
C3 0.022(3) 0.025(2) 0.026(3) 0.004(2) 0.000(2) -0.003(2)
C4 0.037(3) 0.018(2) 0.034(3) 0.007(2) 0.002(2) -0.006(2)
C5 0.050(4) 0.032(3) 0.029(3) 0.005(2) -0.009(3) -0.014(3)
C6 0.025(3) 0.028(3) 0.020(3) -0.003(2) 0.003(2) -0.006(2)
C7 0.036(3) 0.039(3) 0.028(3) -0.005(2) -0.001(2) -0.022(3)
C8 0.024(3) 0.025(2) 0.025(3) -0.009(2) 0.006(2) -0.011(2)
C9 0.029(3) 0.053(4) 0.026(3) -0.012(3) -0.004(2) 0.003(3)
C10 0.024(3) 0.032(3) 0.044(4) -0.001(3) -0.002(2) -0.009(2)
C11 0.035(3) 0.026(3) 0.023(3) 0.007(2) -0.005(2) -0.009(2)
C12 0.032(3) 0.026(3) 0.021(3) -0.001(2) 0.001(2) 0.001(2)
C13 0.049(4) 0.024(3) 0.028(3) 0.001(2) -0.004(3) -0.022(2)
C14 0.044(4) 0.038(3) 0.057(4) 0.006(3) 0.000(3) -0.014(3)
C15 0.046(4) 0.032(3) 0.028(3) 0.000(2) 0.005(3) -0.013(3)
C16 0.034(3) 0.020(3) 0.059(4) 0.006(3) -0.005(3) -0.011(2)
C17 0.032(3) 0.029(3) 0.025(3) 0.006(2) -0.010(2) -0.015(2)
C18 0.014(3) 0.050(4) 0.030(3) 0.000(3) -0.004(2) -0.006(2)
C19 0.044(4) 0.040(3) 0.043(4) 0.010(3) -0.014(3) -0.015(3)
C20 0.055(4) 0.044(4) 0.033(3) 0.000(3) -0.006(3) -0.020(3)
C21 0.045(4) 0.036(3) 0.046(4) -0.002(3) 0.016(3) -0.020(3)
C22 0.041(4) 0.037(3) 0.063(5) 0.022(3) 0.029(3) 0.007(3)
C23 0.027(3) 0.059(4) 0.033(3) -0.006(3) 0.001(3) -0.012(3)
C24 0.034(3) 0.045(4) 0.053(4) 0.024(3) 0.010(3) -0.005(3)
C25 0.072(5) 0.030(3) 0.047(4) 0.012(3) 0.024(4) 0.004(3)
S2 0.0155(5) 0.0157(5) 0.0157(5) 0.0025(4) -0.0006(4) -0.0027(4)
N19 0.029(2) 0.022(2) 0.033(3) 0.0036(18) -0.010(2) -0.0097(18)
C26 0.021(2) 0.027(3) 0.023(3) 0.002(2) -0.006(2) -0.008(2)
C27 0.020(2) 0.019(2) 0.022(2) -0.0001(18) -0.0020(19) -0.0065(19)
C28 0.039(3) 0.027(3) 0.046(4) 0.004(3) -0.015(3) -0.015(2)
C29 0.046(4) 0.040(3) 0.026(3) 0.002(2) 0.003(3) -0.025(3)
C30 0.026(3) 0.025(2) 0.020(2) 0.004(2) -0.002(2) -0.007(2)
C31 0.021(3) 0.038(3) 0.044(4) 0.017(3) -0.010(3) -0.011(2)
C32 0.022(3) 0.029(3) 0.068(5) -0.004(3) -0.014(3) -0.008(2)
O7 0.022(2) 0.033(2) 0.049(3) -0.0141(18) 0.0118(18) -0.0134(16)
O3 0.0180(19) 0.037(2) 0.044(2) -0.0065(18) 0.0098(17) -0.0088(16)
N20 0.021(2) 0.027(2) 0.024(2) -0.0014(17) -0.0008(17) -0.0107(18)
C33 0.024(3) 0.026(2) 0.026(3) -0.003(2) 0.005(2) -0.013(2)
C34 0.022(3) 0.033(3) 0.038(3) -0.001(2) -0.002(2) -0.009(2)
C35 0.038(4) 0.025(3) 0.066(5) 0.000(3) -0.009(3) -0.001(3)
C36 0.065(5) 0.034(3) 0.064(5) 0.011(3) -0.020(4) -0.032(3)
C37 0.119(9) 0.048(5) 0.151(11) -0.014(6) -0.111(9) -0.001(5)
N21 0.020(3) 0.030(3) 0.162(8) 0.000(4) -0.007(4) -0.008(2)
C38 0.038(5) 0.055(5) 0.175(12) 0.031(6) 0.046(6) 0.001(4)
C39 0.063(7) 0.054(6) 0.28(2) -0.033(8) -0.079(9) -0.008(5)

loop_
_atom_type_symbol
_atom_type_description
_atom_type_scat_dispersion_real
_atom_type_scat_dispersion_imag
_atom_type_scat_source
H H 0.0000 0.0000 'International Tables Vol C Tables 4.2.6.8 and 6.1.1.4'
C C 0.0033 0.0016 'International Tables Vol C Tables 4.2.6.8 and 6.1.1.4'
N N 0.0061 0.0033 'International Tables Vol C Tables 4.2.6.8 and 6.1.1.4'
O O 0.0106 0.0060 'International Tables Vol C Tables 4.2.6.8 and 6.1.1.4'
S S 0.1246 0.1234 'International Tables Vol C Tables 4.2.6.8 and 6.1.1.4'
K K 0.2009 0.2494 'International Tables Vol C Tables 4.2.6.8 and 6.1.1.4'
Fe Fe 0.3463 0.8444 'International Tables Vol C Tables 4.2.6.8 and 6.1.1.4'

loop_
_geom_angle_atom_site_label_1
_geom_angle_atom_site_label_2
_geom_angle_atom_site_label_3
_geom_angle
_geom_angle_site_symmetry_1
_geom_angle_site_symmetry_3
N5 Fe1 S3 111.24(15) . .
N5 Fe1 S2 114.61(15) . .
S3 Fe1 S2 107.11(5) . .
N5 Fe1 S6 110.06(15) . .
S3 Fe1 S6 107.38(5) . .
S2 Fe1 S6 106.08(5) . .
N5 Fe1 Fe7 122.75(14) . .
S3 Fe1 Fe7 53.61(4) . .
S2 Fe1 Fe7 122.63(4) . .
S6 Fe1 Fe7 53.96(4) . .
N5 Fe1 Fe2 127.84(15) . .
S3 Fe1 Fe2 53.70(4) . .
S2 Fe1 Fe2 53.53(3) . .
S6 Fe1 Fe2 122.09(4) . .
Fe7 Fe1 Fe2 89.66(3) . .
N5 Fe1 Fe4 125.63(15) . .
S3 Fe1 Fe4 123.07(4) . .
S2 Fe1 Fe4 53.18(4) . .
S6 Fe1 Fe4 53.06(4) . .
Fe7 Fe1 Fe4 90.12(3) . .
Fe2 Fe1 Fe4 89.54(3) . .
N2 Fe5 S5 107.52(15) . .
N2 Fe5 S4 112.69(15) . .
S5 Fe5 S4 108.69(5) . .
N2 Fe5 S1 114.99(15) . .
S5 Fe5 S1 107.00(5) . .
S4 Fe5 S1 105.69(5) . .
N2 Fe5 Fe6 122.06(15) . .
S5 Fe5 Fe6 54.69(4) . .
S4 Fe5 Fe6 54.22(4) . .
S1 Fe5 Fe6 122.92(4) . .
N2 Fe5 Fe3 123.97(15) . .
S5 Fe5 Fe3 53.60(4) . .
S4 Fe5 Fe3 123.28(4) . .
S1 Fe5 Fe3 53.56(4) . .
Fe6 Fe5 Fe3 90.86(3) . .
N2 Fe5 Fe8 129.29(15) . .
S5 Fe5 Fe8 123.19(4) . .
S4 Fe5 Fe8 52.88(4) . .
S1 Fe5 Fe8 52.91(4) . .
Fe6 Fe5 Fe8 89.93(3) . .
Fe3 Fe5 Fe8 89.75(3) . .
N9 Fe6 S4 107.10(15) . .
N9 Fe6 S6 113.05(16) . .
S4 Fe6 S6 107.50(5) . .
N9 Fe6 S5 115.79(16) . .
S4 Fe6 S5 107.99(5) . .
S6 Fe6 S5 105.06(5) . .
N9 Fe6 Fe5 124.36(15) . .
S4 Fe6 Fe5 54.25(4) . .
S6 Fe6 Fe5 122.48(4) . .
S5 Fe6 Fe5 53.95(4) . .
N9 Fe6 Fe7 122.01(15) . .
S4 Fe6 Fe7 53.70(4) . .
S6 Fe6 Fe7 53.95(4) . .
S5 Fe6 Fe7 122.16(4) . .
Fe5 Fe6 Fe7 90.08(3) . .
N9 Fe6 Fe4 130.04(15) . .
S4 Fe6 Fe4 122.83(4) . .
S6 Fe6 Fe4 52.73(4) . .
S5 Fe6 Fe4 52.43(4) . .
Fe5 Fe6 Fe4 89.41(3) . .
Fe7 Fe6 Fe4 89.41(3) . .
N1 Fe3 S2 112.11(14) . .
N1 Fe3 S5 112.35(15) . .
S2 Fe3 S5 107.76(5) . .
N1 Fe3 S1 111.17(15) . .
S2 Fe3 S1 106.70(5) . .
S5 Fe3 S1 106.41(5) . .
N1 Fe3 Fe4 125.99(15) . .
S2 Fe3 Fe4 54.13(4) . .
S5 Fe3 Fe4 53.83(4) . .
S1 Fe3 Fe4 122.84(4) . .
N1 Fe3 Fe2 124.26(15) . .
S2 Fe3 Fe2 53.34(4) . .
S5 Fe3 Fe2 123.37(4) . .
S1 Fe3 Fe2 53.56(4) . .
Fe4 Fe3 Fe2 90.59(3) . .
N1 Fe3 Fe5 124.77(14) . .
S2 Fe3 Fe5 123.11(4) . .
S5 Fe3 Fe5 53.04(4) . .
S1 Fe3 Fe5 53.53(4) . .
Fe4 Fe3 Fe5 89.99(3) . .
Fe2 Fe3 Fe5 90.50(3) . .
N6 Fe2 S2 111.14(15) . .
N6 Fe2 S3 113.90(15) . .
S2 Fe2 S3 107.30(5) . .
N6 Fe2 S1 110.81(15) . .
S2 Fe2 S1 107.24(5) . .
S3 Fe2 S1 106.10(5) . .
N6 Fe2 Fe1 127.12(14) . .
S2 Fe2 Fe1 53.82(3) . .
S3 Fe2 Fe1 53.60(4) . .
S1 Fe2 Fe1 122.06(4) . .
N6 Fe2 Fe3 123.20(14) . .
S2 Fe2 Fe3 53.67(3) . .
S3 Fe2 Fe3 122.90(4) . .
S1 Fe2 Fe3 53.77(4) . .
Fe1 Fe2 Fe3 89.91(3) . .
N6 Fe2 Fe8 125.74(14) . .
S2 Fe2 Fe8 123.08(4) . .
S3 Fe2 Fe8 53.19(4) . .
S1 Fe2 Fe8 53.06(4) . .
Fe1 Fe2 Fe8 89.54(3) . .
Fe3 Fe2 Fe8 90.13(3) . .
N3 Fe7 S3 109.53(15) . .
N3 Fe7 S4 112.47(15) . .
S3 Fe7 S4 108.30(5) . .
N3 Fe7 S6 112.01(16) . .
S3 Fe7 S6 107.45(5) . .
S4 Fe7 S6 106.88(5) . .
N3 Fe7 Fe8 124.45(16) . .
S3 Fe7 Fe8 54.36(4) . .
S4 Fe7 Fe8 54.08(4) . .
S6 Fe7 Fe8 123.53(4) . .
N3 Fe7 Fe1 123.01(15) . .
S3 Fe7 Fe1 53.70(4) . .
S4 Fe7 Fe1 124.52(4) . .
S6 Fe7 Fe1 53.93(4) . .
Fe8 Fe7 Fe1 91.16(3) . .
N3 Fe7 Fe6 126.07(15) . .
S3 Fe7 Fe6 124.39(4) . .
S4 Fe7 Fe6 53.53(4) . .
S6 Fe7 Fe6 53.50(4) . .
Fe8 Fe7 Fe6 90.74(3) . .
Fe1 Fe7 Fe6 91.27(3) . .
N4 Fe8 S4 111.25(16) . .
N4 Fe8 S1 113.97(16) . .
S4 Fe8 S1 106.26(5) . .
N4 Fe8 S3 110.47(17) . .
S4 Fe8 S3 108.32(5) . .
S1 Fe8 S3 106.27(5) . .
N4 Fe8 Fe7 124.18(15) . .
S4 Fe8 Fe7 54.36(4) . .
S1 Fe8 Fe7 121.85(4) . .
S3 Fe8 Fe7 54.09(4) . .
N4 Fe8 Fe2 125.56(16) . .
S4 Fe8 Fe2 123.19(4) . .
S1 Fe8 Fe2 53.31(3) . .
S3 Fe8 Fe2 53.13(4) . .
Fe7 Fe8 Fe2 89.64(3) . .
N4 Fe8 Fe5 127.10(16) . .
S4 Fe8 Fe5 53.02(4) . .
S1 Fe8 Fe5 53.33(4) . .
S3 Fe8 Fe5 122.43(4) . .
Fe7 Fe8 Fe5 89.23(3) . .
Fe2 Fe8 Fe5 89.63(3) . .
N7 Fe4 S5 112.08(16) . .
N7 Fe4 S6 115.42(16) . .
S5 Fe4 S6 105.64(5) . .
N7 Fe4 S2 108.57(15) . .
S5 Fe4 S2 108.35(5) . .
S6 Fe4 S2 106.45(5) . .
N7 Fe4 Fe3 122.40(15) . .
S5 Fe4 Fe3 54.35(4) . .
S6 Fe4 Fe3 122.15(4) . .
S2 Fe4 Fe3 54.20(3) . .
N7 Fe4 Fe1 125.09(15) . .
S5 Fe4 Fe1 122.77(4) . .
S6 Fe4 Fe1 53.40(4) . .
S2 Fe4 Fe1 53.21(4) . .
Fe3 Fe4 Fe1 89.95(3) . .
N7 Fe4 Fe6 128.99(15) . .
S5 Fe4 Fe6 53.08(4) . .
S6 Fe4 Fe6 52.66(4) . .
S2 Fe4 Fe6 122.43(4) . .
Fe3 Fe4 Fe6 89.74(3) . .
Fe1 Fe4 Fe6 89.20(3) . .
O13 K1 O20 102.38(15) . .
O13 K1 O9 99.90(17) . .
O20 K1 O9 84.55(14) . .
O13 K1 O14 98.95(16) . .
O20 K1 O14 83.94(14) . .
O9 K1 O14 159.63(16) . .
O13 K1 O17 176.32(16) . .
O20 K1 O17 81.20(13) . .
O9 K1 O17 81.18(14) . .
O14 K1 O17 80.49(13) . .
O13 K1 C33 88.14(16) . .
O20 K1 C33 105.46(15) . .
O9 K1 C33 165.65(16) . .
O14 K1 C33 22.43(13) . .
O17 K1 C33 90.09(14) . .
O13 K1 C26 96.91(16) . .
O20 K1 C26 105.11(15) . .
O9 K1 C26 20.63(13) . .
O14 K1 C26 159.59(16) . .
O17 K1 C26 82.86(14) . .
C33 K1 C26 147.12(16) . .
O13 K1 C30 17.74(14) . .
O20 K1 C30 119.86(14) . .
O9 K1 C30 97.64(15) . .
O14 K1 C30 102.66(15) . .
O17 K1 C30 158.82(14) . .
C33 K1 C30 86.37(15) . .
C26 K1 C30 88.83(14) . .
O13 K1 K3 133.32(13) . .
O20 K1 K3 50.62(10) . .
O9 K1 K3 111.90(12) . .
O14 K1 K3 48.30(10) . .
O17 K1 K3 48.60(9) . .
C33 K1 K3 69.19(11) . .
C26 K1 K3 124.46(12) . .
C30 K1 K3 146.06(12) . .
O13 K1 C2 156.85(16) . .
O20 K1 C2 100.73(13) . .
O9 K1 C2 83.67(14) . .
O14 K1 C2 82.04(13) . .
O17 K1 C2 19.53(12) . .
C33 K1 C2 84.35(14) . .
C26 K1 C2 78.34(13) . .
C30 K1 C2 139.38(14) . .
K3 K1 C2 63.37(9) . .
O13 K1 K4 133.53(14) . .
O20 K1 K4 49.03(10) . .
O9 K1 K4 49.76(10) . .
O14 K1 K4 110.60(11) . .
O17 K1 K4 49.66(9) . .
C33 K1 K4 130.33(12) . .
C26 K1 K4 65.83(11) . .
C30 K1 K4 141.95(12) . .
K3 K1 K4 62.31(6) . .
C2 K1 K4 65.38(10) . .
O13 K1 S2 85.61(12) . 2_576
O20 K1 S2 171.99(12) . 2_576
O9 K1 S2 93.73(11) . 2_576
O14 K1 S2 95.34(11) . 2_576
O17 K1 S2 90.81(10) . 2_576
C33 K1 S2 74.92(11) . 2_576
C26 K1 S2 73.12(11) . 2_576
C30 K1 S2 68.10(10) . 2_576
K3 K1 S2 123.64(7) . 2_576
C2 K1 S2 71.29(9) . 2_576
K4 K1 S2 124.57(7) . 2_576
O11 K2 O10 133.65(17) 2_666 .
O11 K2 O12 92.08(17) 2_666 .
O10 K2 O12 100.38(17) . .
O11 K2 O6 105.50(16) 2_666 .
O10 K2 O6 119.50(16) . .
O12 K2 O6 86.98(17) . .
O11 K2 O11 78.35(15) 2_666 .
O10 K2 O11 85.04(15) . .
O12 K2 O11 170.20(19) . .
O6 K2 O11 97.50(16) . .
O11 K2 C10 19.15(15) 2_666 2_666
O10 K2 C10 145.35(18) . 2_666
O12 K2 C10 75.45(17) . 2_666
O6 K2 C10 94.87(16) . 2_666
O11 K2 C10 95.43(15) . 2_666
O11 K2 C31 96.00(15) 2_666 .
O10 K2 C31 108.55(16) . .
O12 K2 C31 16.76(17) . .
O6 K2 C31 70.23(16) . .
O11 K2 C31 164.84(17) . .
C10 K2 C31 77.35(15) 2_666 .
O11 K2 N9 92.55(14) 2_666 .
O10 K2 N9 133.68(15) . .
O12 K2 N9 77.32(15) . .
O6 K2 N9 16.30(12) . .
O11 K2 N9 104.91(14) . .
C10 K2 N9 79.77(15) 2_666 .
C31 K2 N9 60.96(14) . .
O11 K2 C10 93.58(16) 2_666 .
O10 K2 C10 68.31(15) . .
O12 K2 C10 168.18(18) . .
O6 K2 C10 101.45(16) . .
O11 K2 C10 17.32(13) . .
C10 K2 C10 111.62(13) 2_666 .
C31 K2 C10 168.72(17) . .
N9 K2 C10 112.74(14) . .
O11 K2 C17 122.39(16) 2_666 .
O10 K2 C17 13.76(14) . .
O12 K2 C17 110.99(17) . .
O6 K2 C17 126.88(15) . .
O11 K2 C17 73.22(14) . .
C10 K2 C17 137.38(16) 2_666 .
C31 K2 C17 121.06(16) . .
N9 K2 C17 142.64(14) . .
C10 K2 C17 57.30(14) . .
O11 K2 K2 40.26(10) 2_666 2_666
O10 K2 K2 112.19(13) . 2_666
O12 K2 K2 132.31(16) . 2_666
O6 K2 K2 104.74(13) . 2_666
O11 K2 K2 38.08(10) . 2_666
C10 K2 K2 57.82(12) 2_666 2_666
C31 K2 K2 134.65(13) . 2_666
N9 K2 K2 101.40(11) . 2_666
C10 K2 K2 53.80(11) . 2_666
C17 K2 K2 98.44(12) . 2_666
O16 K4 O15 102.47(17) . .
O16 K4 O21 103.20(17) . .
O15 K4 O21 102.94(16) . .
O16 K4 O20 165.20(17) . .
O15 K4 O20 91.48(15) . .
O21 K4 O20 78.05(14) . .
O16 K4 O9 95.86(16) . .
O15 K4 O9 95.53(16) . .
O21 K4 O9 149.71(16) . .
O20 K4 O9 77.67(13) . .
O16 K4 O17 89.42(15) . .
O15 K4 O17 165.98(16) . .
O21 K4 O17 81.18(13) . .
O20 K4 O17 76.14(12) . .
O9 K4 O17 75.64(13) . .
O16 K4 C27 173.80(17) . .
O15 K4 C27 74.77(15) . .
O21 K4 C27 72.37(14) . .
O20 K4 C27 19.77(12) . .
O9 K4 C27 89.97(14) . .
O17 K4 C27 94.09(13) . .
O16 K4 K1 121.64(14) . .
O15 K4 K1 119.36(13) . .
O21 K4 K1 104.66(12) . .
O20 K4 K1 45.05(9) . .
O9 K4 K1 45.06(10) . .
O17 K4 K1 46.84(9) . .
C27 K4 K1 64.22(10) . .
O16 K4 C18 13.06(16) . .
O15 K4 C18 104.65(15) . .
O21 K4 C18 114.64(16) . .
O20 K4 C18 155.80(15) . .
O9 K4 C18 82.83(14) . .
O17 K4 C18 85.29(13) . .
C27 K4 C18 172.70(15) . .
K1 K4 C18 110.75(12) . .
O16 K4 K3 122.75(14) . .
O15 K4 K3 128.34(13) . .
O21 K4 K3 47.12(11) . .
O20 K4 K3 47.76(9) . .
O9 K4 K3 102.67(11) . .
O17 K4 K3 46.01(9) . .
C27 K4 K3 57.57(10) . .
K1 K4 K3 57.76(6) . .
C18 K4 K3 125.18(11) . .
O16 K4 C29 101.07(16) . .
O15 K4 C29 14.08(15) . .
O21 K4 C29 89.78(15) . .
O20 K4 C29 93.66(14) . .
O9 K4 C29 109.58(15) . .
O17 K4 C29 167.52(15) . .
C27 K4 C29 74.88(14) . .
K1 K4 C29 128.99(12) . .
C18 K4 C29 106.40(15) . .
K3 K4 C29 121.61(12) . .
O16 K4 C26 80.78(16) . .
O15 K4 C26 100.28(15) . .
O21 K4 C26 154.89(15) . .
O20 K4 C26 92.00(13) . .
O9 K4 C26 15.17(12) . .
O17 K4 C26 74.03(12) . .
C27 K4 C26 105.10(13) . .
K1 K4 C26 54.67(10) . .
C18 K4 C26 67.73(14) . .
K3 K4 C26 109.72(11) . .
C29 K4 C26 114.05(15) . .
O19 K3 O18 102.95(19) . .
O19 K3 O14 103.79(19) . .
O18 K3 O14 96.77(15) . .
O19 K3 O17 164.06(18) . .
O18 K3 O17 92.02(15) . .
O14 K3 O17 79.47(13) . .
O19 K3 O21 89.42(18) . .
O18 K3 O21 104.24(16) . .
O14 K3 O21 152.03(16) . .
O17 K3 O21 81.52(13) . .
O19 K3 O20 87.53(17) . .
O18 K3 O20 169.48(16) . .
O14 K3 O20 79.66(13) . .
O17 K3 O20 77.63(12) . .
O21 K3 O20 76.36(14) . .
O19 K3 C27 66.90(16) . .
O18 K3 C27 169.17(16) . .
O14 K3 C27 89.64(14) . .
O17 K3 C27 97.75(13) . .
O21 K3 C27 72.80(14) . .
O20 K3 C27 21.16(12) . .
O19 K3 K1 123.14(16) . .
O18 K3 K1 124.76(13) . .
O14 K3 K1 47.30(10) . .
O17 K3 K1 48.24(9) . .
O21 K3 K1 104.86(12) . .
O20 K3 K1 46.13(9) . .
C27 K3 K1 65.84(10) . .
O19 K3 C1 73.97(18) . .
O18 K3 C1 94.98(16) . .
O14 K3 C1 168.24(16) . .
O17 K3 C1 99.61(15) . .
O21 K3 C1 20.06(14) . .
O20 K3 C1 88.68(14) . .
C27 K3 C1 78.84(14) . .
K1 K3 C1 123.94(13) . .
O19 K3 K4 116.57(16) . .
O18 K3 K4 125.89(14) . .
O14 K3 K4 107.22(11) . .
O17 K3 K4 48.38(9) . .
O21 K3 K4 45.15(11) . .
O20 K3 K4 47.46(9) . .
C27 K3 K4 59.58(10) . .
K1 K3 K4 59.93(6) . .
C1 K3 K4 64.91(12) . .
O19 K3 C2 177.89(19) . .
O18 K3 C2 76.23(15) . .
O14 K3 C2 78.27(13) . .
O17 K3 C2 16.17(11) . .
O21 K3 C2 88.91(13) . .
O20 K3 C2 93.32(12) . .
C27 K3 C2 113.77(13) . .
K1 K3 C2 58.60(9) . .
C1 K3 C2 104.11(14) . .
K4 K3 C2 62.90(9) . .
O19 K3 C8 112.55(17) . .
O18 K3 C8 10.86(14) . .
O14 K3 C8 89.32(13) . .
O17 K3 C8 82.89(13) . .
O21 K3 C8 108.48(14) . .
O20 K3 C8 159.04(14) . .
C27 K3 C8 178.66(14) . .
K1 K3 C8 113.95(11) . .
C1 K3 C8 102.23(14) . .
K4 K3 C8 121.57(11) . .
C2 K3 C8 66.83(12) . .
Fe8 S4 Fe6 114.17(6) . .
Fe8 S4 Fe5 74.10(4) . .
Fe6 S4 Fe5 71.53(4) . .
Fe8 S4 Fe7 71.56(4) . .
Fe6 S4 Fe7 72.77(4) . .
Fe5 S4 Fe7 112.77(5) . .
Fe7 S3 Fe1 72.69(4) . .
Fe7 S3 Fe2 113.37(6) . .
Fe1 S3 Fe2 72.70(4) . .
Fe7 S3 Fe8 71.55(4) . .
Fe1 S3 Fe8 114.24(6) . .
Fe2 S3 Fe8 73.68(4) . .
Fe8 S1 Fe2 73.63(4) . .
Fe8 S1 Fe5 73.76(4) . .
Fe2 S1 Fe5 115.01(6) . .
Fe8 S1 Fe3 115.08(6) . .
Fe2 S1 Fe3 72.67(4) . .
Fe5 S1 Fe3 72.92(4) . .
Fe6 S6 Fe4 74.60(5) . .
Fe6 S6 Fe1 115.36(6) . .
Fe4 S6 Fe1 73.54(4) . .
Fe6 S6 Fe7 72.56(4) . .
Fe4 S6 Fe7 114.53(6) . .
Fe1 S6 Fe7 72.12(4) . .
Fe5 S5 Fe4 114.28(6) . .
Fe5 S5 Fe3 73.36(5) . .
Fe4 S5 Fe3 71.82(4) . .
Fe5 S5 Fe6 71.37(4) . .
Fe4 S5 Fe6 74.48(4) . .
Fe3 S5 Fe6 113.79(6) . .
C2 O17 K1 120.3(3) . .
C2 O17 K3 131.2(3) . .
K1 O17 K3 83.16(12) . .
C2 O17 K4 135.1(3) . .
K1 O17 K4 83.50(12) . .
K3 O17 K4 85.61(12) . .
C26 O9 K1 117.8(3) . .
C26 O9 K4 132.7(4) . .
K1 O9 K4 85.18(13) . .
C30 O13 K1 128.3(4) . .
C33 O14 K1 111.0(3) . .
C33 O14 K3 151.9(4) . .
K1 O14 K3 84.40(13) . .
C27 O20 K1 151.8(3) . .
C27 O20 K4 117.7(3) . .
K1 O20 K4 85.92(13) . .
C27 O20 K3 112.4(3) . .
K1 O20 K3 83.25(12) . .
K4 O20 K3 84.78(12) . .
N9 O6 K2 130.3(3) . .
C17 O10 K2 139.5(4) . .
C1 O21 K4 152.8(4) . .
C1 O21 K3 117.3(4) . .
K4 O21 K3 87.73(14) . .
C28 O19 K3 174.4(5) . .
C8 O18 K3 148.6(4) . .
C18 O16 K4 141.4(4) . .
C10 O11 K2 123.7(4) . 2_666
C10 O11 K2 127.7(4) . .
K2 O11 K2 101.65(15) 2_666 .
C29 O15 K4 138.2(4) . .
C31 O12 K2 130.3(4) . .
O3 N1 Fe3 177.3(4) . .
O5 N2 Fe5 171.2(4) . .
O7 N3 Fe7 175.7(4) . .
O8 N4 Fe8 173.7(4) . .
O1 N5 Fe1 177.1(4) . .
O2 N6 Fe2 175.7(4) . .
O4 N7 Fe4 168.1(4) . .
C2 N8 C11 120.9(4) . .
C2 N8 C6 122.5(4) . .
C11 N8 C6 116.6(4) . .
O6 N9 Fe6 169.5(4) . .
O6 N9 K2 33.4(2) . .
Fe6 N9 K2 155.4(2) . .
C30 N10 C25 122.4(5) . .
C30 N10 C12 120.0(4) . .
C25 N10 C12 117.4(5) . .
C26 N11 C32 120.9(4) . .
C26 N11 C16 122.4(5) . .
C32 N11 C16 116.5(4) . .
C27 N12 C22 121.1(4) . .
C27 N12 C4 121.7(4) . .
C22 N12 C4 117.3(4) . .
C18 N13 C19 123.2(5) . .
C18 N13 C23 119.6(5) . .
C19 N13 C23 116.7(5) . .
C17 N14 C15 122.3(5) . .
C17 N14 C21 121.4(5) . .
C15 N14 C21 116.3(5) . .
C1 N15 C24 120.6(5) . .
C1 N15 C9 120.6(5) . .
C24 N15 C9 118.7(5) . .
C10 N16 C35 122.7(5) . .
C10 N16 C5 121.2(5) . .
C35 N16 C5 116.0(5) . .
C8 N17 C13 120.9(5) . .
C8 N17 C3 122.3(4) . .
C13 N17 C3 116.7(4) . .
C29 N18 C14 122.4(6) . .
C29 N18 C20 121.3(6) . .
C14 N18 C20 115.9(6) . .
O21 C1 N15 125.0(5) . .
O21 C1 K3 42.6(3) . .
N15 C1 K3 149.9(4) . .
O21 C1 K4 18.0(3) . .
N15 C1 K4 115.2(4) . .
K3 C1 K4 59.28(11) . .
O17 C2 N8 125.4(4) . .
O17 C2 K1 40.1(2) . .
N8 C2 K1 165.5(3) . .
O17 C2 K3 32.7(2) . .
N8 C2 K3 110.6(3) . .
K1 C2 K3 58.03(9) . .
O17 C2 K4 30.4(2) . .
N8 C2 K4 109.1(3) . .
K1 C2 K4 58.07(9) . .
K3 C2 K4 58.25(9) . .
O18 C8 N17 125.2(5) . .
O18 C8 K3 20.6(3) . .
N17 C8 K3 139.4(4) . .
O11 C10 N16 125.1(6) . .
O11 C10 K2 37.1(3) . 2_666
N16 C10 K2 155.2(4) . 2_666
O11 C10 K2 35.0(3) . .
N16 C10 K2 103.4(4) . .
K2 C10 K2 68.38(13) 2_666 .
O10 C17 N14 124.8(5) . .
O10 C17 K2 26.7(3) . .
N14 C17 K2 146.3(4) . .
O16 C18 N13 125.7(6) . .
O16 C18 K4 25.6(3) . .
N13 C18 K4 150.8(4) . .
Fe2 S2 Fe4 114.27(5) . .
Fe2 S2 Fe1 72.65(4) . .
Fe4 S2 Fe1 73.61(4) . .
Fe2 S2 Fe3 72.99(4) . .
Fe4 S2 Fe3 71.68(4) . .
Fe1 S2 Fe3 113.67(5) . .
Fe2 S2 K1 122.49(6) . 2_576
Fe4 S2 K1 123.12(6) . 2_576
Fe1 S2 K1 119.05(6) . 2_576
Fe3 S2 K1 127.29(6) . 2_576
C28 N19 C36 123.4(5) . .
C28 N19 C37 120.1(6) . .
C36 N19 C37 116.4(6) . .
O9 C26 N11 125.8(5) . .
O9 C26 K1 41.6(3) . .
N11 C26 K1 164.7(4) . .
O9 C26 K4 32.1(3) . .
N11 C26 K4 115.3(3) . .
K1 C26 K4 59.49(10) . .
O20 C27 N12 125.1(5) . .
O20 C27 K3 46.4(2) . .
N12 C27 K3 121.5(3) . .
O20 C27 K4 42.5(2) . .
N12 C27 K4 161.5(3) . .
K3 C27 K4 62.85(10) . .
O20 C27 K1 18.5(2) . .
N12 C27 K1 107.3(3) . .
K3 C27 K1 57.39(9) . .
K4 C27 K1 58.28(9) . .
O19 C28 N19 127.4(6) . .
O19 C28 K3 3.6(3) . .
N19 C28 K3 124.6(4) . .
O15 C29 N18 125.6(6) . .
O15 C29 K4 27.7(3) . .
N18 C29 K4 150.3(4) . .
O13 C30 N10 124.8(5) . .
O13 C30 K1 34.0(3) . .
N10 C30 K1 158.7(4) . .
O12 C31 N21 127.2(7) . .
O12 C31 K2 33.0(3) . .
N21 C31 K2 153.4(5) . .
C33 N20 C7 121.5(5) . .
C33 N20 C34 120.2(5) . .
C7 N20 C34 117.6(5) . .
O14 C33 N20 125.3(5) . .
O14 C33 K1 46.5(3) . .
N20 C33 K1 166.5(4) . .
C31 N21 C38 121.8(9) . .
C31 N21 C39 117.0(8) . .
C38 N21 C39 120.6(8) . .

loop_
_geom_bond_atom_site_label_1
_geom_bond_atom_site_label_2
_geom_bond_distance
_geom_bond_site_symmetry_2
Fe1 N5 1.672(4) .
Fe1 S3 2.2552(14) .
Fe1 S2 2.2622(13) .
Fe1 S6 2.2687(14) .
Fe1 Fe7 2.6714(9) .
Fe1 Fe2 2.6751(9) .
Fe1 Fe4 2.7100(10) .
Fe5 N2 1.670(4) .
Fe5 S5 2.2496(14) .
Fe5 S4 2.2561(14) .
Fe5 S1 2.2693(14) .
Fe5 Fe6 2.6367(10) .
Fe5 Fe3 2.6974(9) .
Fe5 Fe8 2.7162(10) .
Fe6 N9 1.662(4) .
Fe6 S4 2.2551(14) .
Fe6 S6 2.2566(14) .
Fe6 S5 2.2705(14) .
Fe6 Fe7 2.6782(10) .
Fe6 Fe4 2.7364(9) .
Fe3 N1 1.670(4) .
Fe3 S2 2.2635(13) .
Fe3 S5 2.2659(14) .
Fe3 S1 2.2701(14) .
Fe3 Fe4 2.6494(9) .
Fe3 Fe2 2.6866(9) .
Fe2 N6 1.677(4) .
Fe2 S2 2.2538(13) .
Fe2 S3 2.2581(14) .
Fe2 S1 2.2640(13) .
Fe2 Fe8 2.7090(9) .
Fe7 N3 1.670(4) .
Fe7 S3 2.2524(14) .
Fe7 S4 2.2599(14) .
Fe7 S6 2.2696(14) .
Fe7 Fe8 2.6379(10) .
Fe8 N4 1.660(4) .
Fe8 S4 2.2518(14) .
Fe8 S1 2.2567(14) .
Fe8 S3 2.2601(13) .
Fe4 N7 1.677(5) .
Fe4 S5 2.2511(13) .
Fe4 S6 2.2587(14) .
Fe4 S2 2.2615(13) .
K1 O13 2.255(4) .
K1 O20 2.322(4) .
K1 O9 2.324(4) .
K1 O14 2.362(4) .
K1 O17 2.403(4) .
K1 C33 3.037(6) .
K1 C26 3.099(5) .
K1 C30 3.167(6) .
K1 K3 3.198(3) .
K1 C2 3.217(5) .
K1 K4 3.272(3) .
K1 S2 3.305(2) 2_576
K2 O11 2.304(4) 2_666
K2 O10 2.310(4) .
K2 O12 2.316(5) .
K2 O6 2.386(4) .
K2 O11 2.414(4) .
K2 C10 3.175(6) 2_666
K2 C31 3.247(6) .
K2 N9 3.306(5) .
K2 C10 3.330(6) .
K2 C17 3.336(6) .
K2 K2 3.658(4) 2_666
K4 O16 2.307(5) .
K4 O15 2.346(5) .
K4 O21 2.375(4) .
K4 O20 2.477(4) .
K4 O9 2.507(4) .
K4 O17 2.510(4) .
K4 C27 3.245(5) .
K4 C18 3.337(7) .
K4 K3 3.348(3) .
K4 C29 3.361(7) .
K4 C26 3.465(5) .
K3 O19 2.241(5) .
K3 O18 2.280(4) .
K3 O14 2.399(4) .
K3 O17 2.416(4) .
K3 O21 2.455(4) .
K3 O20 2.489(4) .
K3 C27 3.176(5) .
K3 C1 3.221(6) .
K3 C2 3.370(5) .
K3 C8 3.385(6) .
O17 C2 1.246(6) .
O9 C26 1.234(6) .
O13 C30 1.230(6) .
O14 C33 1.242(6) .
O20 C27 1.240(6) .
O6 N9 1.217(5) .
O2 N6 1.200(5) .
O5 N2 1.202(6) .
O1 N5 1.201(5) .
O8 N4 1.210(6) .
O10 C17 1.223(7) .
O21 C1 1.244(7) .
O19 C28 1.219(7) .
O18 C8 1.223(7) .
O16 C18 1.208(7) .
O11 C10 1.253(7) .
O11 K2 2.304(4) 2_666
O4 N7 1.201(6) .
O15 C29 1.226(8) .
O12 C31 1.227(8) .
N1 O3 1.208(5) .
N3 O7 1.198(6) .
N8 C2 1.317(6) .
N8 C11 1.451(6) .
N8 C6 1.457(6) .
N10 C30 1.329(7) .
N10 C25 1.437(7) .
N10 C12 1.458(6) .
N11 C26 1.314(6) .
N11 C32 1.445(7) .
N11 C16 1.446(7) .
N12 C27 1.321(6) .
N12 C22 1.442(7) .
N12 C4 1.453(6) .
N13 C18 1.340(8) .
N13 C19 1.451(8) .
N13 C23 1.455(8) .
N14 C17 1.342(7) .
N14 C15 1.447(7) .
N14 C21 1.454(7) .
N15 C1 1.325(7) .
N15 C24 1.449(8) .
N15 C9 1.463(7) .
N16 C10 1.314(8) .
N16 C35 1.438(7) .
N16 C5 1.479(8) .
N17 C8 1.328(7) .
N17 C13 1.448(6) .
N17 C3 1.455(6) .
N18 C29 1.324(8) .
N18 C14 1.452(8) .
N18 C20 1.467(8) .
C7 N20 1.443(7) .
C10 K2 3.175(6) 2_666
S2 K1 3.305(2) 2_576
N19 C28 1.305(7) .
N19 C36 1.432(7) .
N19 C37 1.449(9) .
C31 N21 1.309(8) .
N20 C33 1.321(7) .
N20 C34 1.454(7) .
N21 C38 1.439(13) .
N21 C39 1.534(15) .
